data_7018649
loop_
_publ_author_name
'D'Alessio, Daniel'
'Muzzioli, Sara'
'Skelton, Brian W.'
'Stagni, Stefano'
'Massi, Massimiliano'
'Ogden, Mark I.'

_publ_section_title
;
 Luminescent lanthanoid complexes of a tetrazole-functionalised
 calix[4]arene.
;
_journal_issue 16
_journal_name_full 'Dalton transactions (Cambridge, England : 2003)'
_journal_page_first 4736
_journal_page_last 4739
_journal_paper_doi 10.1039/c2dt12246d
_journal_volume 41
_journal_year 2012
_chemical_formula_moiety 'C48 H61 Eu N8 O6'
_chemical_formula_sum 'C48 H61 Eu N8 O6'
_chemical_formula_weight 998.01
_chemical_name_systematic
;
?
;
_space_group_IT_number 12
_symmetry_cell_setting monoclinic
_symmetry_space_group_name_Hall '-C 2y'
_symmetry_space_group_name_H-M 'C 1 2/m 1'
_atom_sites_solution_hydrogens geom
_atom_sites_solution_primary direct
_atom_sites_solution_secondary difmap
_audit_creation_date 2011-08-10T15:12:30-00:00
_audit_creation_method 'WinGX routine CIF_UPDATE'
_cell_angle_alpha 90
_cell_angle_beta 103.649(11)
_cell_angle_gamma 90
_cell_formula_units_Z 4
_cell_length_a 20.852(3)
_cell_length_b 12.9596(12)
_cell_length_c 24.4175(19)
_cell_measurement_reflns_used 21150
_cell_measurement_temperature 100(2)
_cell_measurement_theta_max 31.7563
_cell_measurement_theta_min 2.977
_cell_volume 6412.1(12)
_computing_cell_refinement
;
CrysAlisPro, Oxford Diffraction Ltd.,
Version 1.171.33.52 (release 06-11-2009 CrysAlis171 .NET)
(compiled Nov 6 2009,16:24:50)
;
_computing_data_collection
;
CrysAlisPro, Oxford Diffraction Ltd.,
Version 1.171.33.52 (release 06-11-2009 CrysAlis171 .NET)
(compiled Nov 6 2009,16:24:50)
;
_computing_data_reduction
;
CrysAlisPro, Oxford Diffraction Ltd.,
Version 1.171.33.52 (release 06-11-2009 CrysAlis171 .NET)
(compiled Nov 6 2009,16:24:50)
;
_computing_molecular_graphics 'OrtepII (Johnson, C. K. (1976)'
_computing_publication_material 'WinGX Farrugia, L. J. (1999)'
_computing_structure_refinement 'SHELXL-97 (Sheldrick, 2008)'
_diffrn_ambient_temperature 100(2)
_diffrn_detector_area_resol_mean 16.0009
_diffrn_measured_fraction_theta_full 0.998
_diffrn_measured_fraction_theta_max 0.998
_diffrn_measurement_device_type 'Oxford Diffraction Xcalibur diffractometer'
_diffrn_measurement_method '\w scans'
_diffrn_orient_matrix_UB_11 -0.0202701
_diffrn_orient_matrix_UB_12 0.0165858
_diffrn_orient_matrix_UB_13 -0.0264016
_diffrn_orient_matrix_UB_21 0.0267924
_diffrn_orient_matrix_UB_22 -0.0082818
_diffrn_orient_matrix_UB_23 -0.0127097
_diffrn_orient_matrix_UB_31 -0.0109435
_diffrn_orient_matrix_UB_32 -0.0512792
_diffrn_orient_matrix_UB_33 -0.0065435
_diffrn_radiation_monochromator graphite
_diffrn_radiation_type MoK\a
_diffrn_radiation_wavelength 0.71073
_diffrn_reflns_av_R_equivalents 0.0435
_diffrn_reflns_av_unetI/netI 0.032
_diffrn_reflns_limit_h_max 27
_diffrn_reflns_limit_h_min -27
_diffrn_reflns_limit_k_max 16
_diffrn_reflns_limit_k_min -16
_diffrn_reflns_limit_l_max 31
_diffrn_reflns_limit_l_min -22
_diffrn_reflns_number 31105
_diffrn_reflns_theta_full 27.5
_diffrn_reflns_theta_max 27.5
_diffrn_reflns_theta_min 2.94
_exptl_absorpt_coefficient_mu 1.019
_exptl_absorpt_correction_T_max 0.821
_exptl_absorpt_correction_T_min 0.641
_exptl_absorpt_correction_type analytical
_exptl_absorpt_process_details
;
CrysAlisPro, Oxford Diffraction Ltd.,
Version 1.171.33.52 (release 06-11-2009 CrysAlis171 .NET)
(compiled Nov 6 2009,16:24:50)
Analytical numeric absorption correction using a multifaceted crystal
model based on expressions derived by R.C. Clark & J.S.
(Clark, R. C. & Reid, J. S. (1995). Acta Cryst. A51, 887-897)
;
_exptl_crystal_colour yellow
_exptl_crystal_density_diffrn 1.034
_exptl_crystal_density_method 'not measured'
_exptl_crystal_description plate
_exptl_crystal_F_000 2064
_exptl_crystal_size_max 0.59
_exptl_crystal_size_mid 0.48
_exptl_crystal_size_min 0.21
_refine_diff_density_max 1.915
_refine_diff_density_min -1.516
_refine_diff_density_rms 0.151
_refine_ls_extinction_method none
_refine_ls_goodness_of_fit_ref 1.121
_refine_ls_hydrogen_treatment constr
_refine_ls_matrix_type full
_refine_ls_number_parameters 388
_refine_ls_number_reflns 7685
_refine_ls_number_restraints 120
_refine_ls_restrained_S_all 1.134
_refine_ls_R_factor_all 0.0884
_refine_ls_R_factor_gt 0.0838
_refine_ls_shift/su_max 0.008
_refine_ls_shift/su_mean 0
_refine_ls_structure_factor_coef Fsqd
_refine_ls_weighting_details 'calc w=1/[\s^2^(Fo^2^)+(0.0657P)^2^+112.0143P] where P=(Fo^2^+2Fc^2^)/3'
_refine_ls_weighting_scheme calc
_refine_ls_wR_factor_gt 0.2084
_refine_ls_wR_factor_ref 0.2109
_reflns_number_gt 7033
_reflns_number_total 7685
_reflns_threshold_expression I>2\s(I)
_cod_data_source_file c2dt12246d.txt
_cod_data_source_block modd17eub4
_cod_original_cell_volume 6412.2(11)
_cod_original_sg_symbol_Hall '-c 2y'
_cod_database_code 7018649

loop_
_symmetry_equiv_pos_as_xyz
'x, y, z'
'-x, y, -z'
'x+1/2, y+1/2, z'
'-x+1/2, y+1/2, -z'
'-x, -y, -z'
'x, -y, z'
'-x+1/2, -y+1/2, -z'
'x+1/2, -y+1/2, z'

loop_
_atom_site_label
_atom_site_type_symbol
_atom_site_fract_x
_atom_site_fract_y
_atom_site_fract_z
_atom_site_U_iso_or_equiv
_atom_site_adp_type
_atom_site_occupancy
_atom_site_symmetry_multiplicity
_atom_site_calc_flag
_atom_site_refinement_flags
_atom_site_disorder_assembly
_atom_site_disorder_group
Eu1 Eu 0.46149(3) 0.5 0.359547(17) 0.03746(17) Uani 1 2 d S . .
O11 O 0.5266(4) 0.5 0.3029(3) 0.0430(16) Uani 1 2 d S C .
C11 C 0.5644(6) 0.5 0.2660(4) 0.042(2) Uani 1 2 d S . .
C12 C 0.5841(4) 0.4065(6) 0.2453(3) 0.0432(15) Uani 1 1 d . C .
C13 C 0.6204(4) 0.4085(6) 0.2046(3) 0.0436(16) Uani 1 1 d . . .
H13 H 0.6342 0.3449 0.1918 0.052 Uiso 1 1 calc R C .
C14 C 0.6376(5) 0.5 0.1819(4) 0.051(3) Uani 1 2 d S . .
C141 C 0.6759(8) 0.5 0.1354(6) 0.081(3) Uani 1 2 d SDU . .
C142 C 0.6320(10) 0.4550(15) 0.0833(8) 0.097(5) Uani 0.5 1 d PDU A -1
H14A H 0.6514 0.4672 0.0511 0.145 Uiso 0.5 1 calc PR A -1
H14B H 0.5884 0.4877 0.0764 0.145 Uiso 0.5 1 calc PR A -1
H14C H 0.6274 0.3806 0.0885 0.145 Uiso 0.5 1 calc PR A -1
C143 C 0.7401(10) 0.4464(16) 0.1546(10) 0.111(6) Uani 0.5 1 d PDU A -1
H14D H 0.7691 0.4875 0.184 0.167 Uiso 0.5 1 calc PR A -1
H14E H 0.7607 0.438 0.1227 0.167 Uiso 0.5 1 calc PR A -1
H14F H 0.733 0.3785 0.1698 0.167 Uiso 0.5 1 calc PR A -1
C144 C 0.6915(10) 0.6108(11) 0.1193(8) 0.076(4) Uani 0.5 1 d PDU A -1
H14G H 0.724 0.642 0.1506 0.114 Uiso 0.5 1 calc PR A -1
H14H H 0.651 0.6521 0.1114 0.114 Uiso 0.5 1 calc PR A -1
H14I H 0.7095 0.6088 0.0857 0.114 Uiso 0.5 1 calc PR A -1
O21 O 0.4507(3) 0.3164(3) 0.31914(17) 0.0413(11) Uani 1 1 d . C .
C20 C 0.4595(4) 0.2234(5) 0.3520(3) 0.0474(18) Uani 1 1 d . . .
H20A H 0.5059 0.1995 0.3595 0.057 Uiso 0.5 1 calc PR B 1
H20B H 0.4304 0.1679 0.3323 0.057 Uiso 0.5 1 calc PR B 1
H20C H 0.4768 0.167 0.3322 0.057 Uiso 0.5 1 d PR B 2
H20D H 0.4172 0.201 0.3599 0.057 Uiso 0.5 1 d PR B 2
N211 N 0.4360(6) 0.3492(8) 0.4217(4) 0.038(2) Uani 0.5 1 d P C 1
N212 N 0.4218(6) 0.3413(9) 0.4725(4) 0.043(3) Uani 0.5 1 d P C 1
N213 N 0.4157(9) 0.2452(12) 0.4840(6) 0.053(4) Uani 0.5 1 d P C 1
N214 N 0.4305(7) 0.1844(10) 0.4433(5) 0.052(3) Uani 0.5 1 d P C 1
C215 C 0.4416(8) 0.2520(10) 0.4051(5) 0.043(3) Uani 0.5 1 d P C 1
N221 N 0.5212(7) 0.3486(8) 0.4226(4) 0.042(3) Uani 0.5 1 d P C 2
N222 N 0.5640(6) 0.3424(10) 0.4743(5) 0.046(3) Uani 0.5 1 d P C 2
N223 N 0.5753(9) 0.2461(11) 0.4878(6) 0.053(4) Uani 0.5 1 d P C 2
N224 N 0.5419(7) 0.1845(9) 0.4447(5) 0.052(3) Uani 0.5 1 d P C 2
C225 C 0.5087(8) 0.2513(10) 0.4063(5) 0.044(3) Uani 0.5 1 d P C 2
C21 C 0.4331(4) 0.3000(4) 0.2598(2) 0.0390(15) Uani 1 1 d . . .
C22 C 0.3676(4) 0.2942(5) 0.2314(3) 0.0426(16) Uani 1 1 d . C .
C23 C 0.3525(4) 0.2819(5) 0.1724(3) 0.0455(17) Uani 1 1 d . . .
H23 H 0.3077 0.277 0.1523 0.055 Uiso 1 1 calc R C .
C24 C 0.4020(4) 0.2767(5) 0.1431(3) 0.0441(16) Uani 1 1 d . C .
C241 C 0.3830(5) 0.2644(7) 0.0781(4) 0.0642(19) Uani 1 1 d DU . .
C242 C 0.3707(6) 0.1519(7) 0.0639(4) 0.083(3) Uani 1 1 d DU C -1
H24A H 0.3361 0.1261 0.0814 0.125 Uiso 1 1 calc R C -1
H24B H 0.4114 0.1128 0.0781 0.125 Uiso 1 1 calc R C -1
H24C H 0.3566 0.1438 0.0229 0.125 Uiso 1 1 calc R C -1
C243 C 0.3216(5) 0.3254(10) 0.0512(4) 0.092(3) Uani 1 1 d DU C -1
H24D H 0.3139 0.3215 0.01 0.138 Uiso 1 1 calc R C -1
H24E H 0.3276 0.3977 0.0631 0.138 Uiso 1 1 calc R C -1
H24F H 0.2835 0.2965 0.0629 0.138 Uiso 1 1 calc R C -1
C244 C 0.4381(5) 0.3016(9) 0.0518(4) 0.084(3) Uani 1 1 d DU C -1
H24G H 0.4756 0.2543 0.0619 0.127 Uiso 1 1 calc R C -1
H24H H 0.4519 0.3709 0.0659 0.127 Uiso 1 1 calc R C -1
H24I H 0.4221 0.3038 0.0107 0.127 Uiso 1 1 calc R C -1
C25 C 0.4678(4) 0.2823(5) 0.1741(3) 0.0447(17) Uani 1 1 d . . .
H25 H 0.502 0.2781 0.1545 0.054 Uiso 1 1 calc R C .
C26 C 0.4847(4) 0.2938(5) 0.2324(3) 0.0387(15) Uani 1 1 d . C .
C2 C 0.5575(4) 0.3076(5) 0.2631(3) 0.0453(17) Uani 1 1 d . . .
H2A H 0.5616 0.3086 0.3043 0.054 Uiso 1 1 calc R C .
H2B H 0.5836 0.2488 0.2543 0.054 Uiso 1 1 calc R . .
O31 O 0.3638(4) 0.5 0.3005(3) 0.0458(17) Uani 1 2 d S C .
C31 C 0.3062(6) 0.5 0.2624(4) 0.043(2) Uani 1 2 d S . .
C34 C 0.1861(7) 0.5 0.1790(5) 0.058(3) Uani 1 2 d S . .
C341 C 0.1185(6) 0.5 0.1329(5) 0.064(3) Uani 1 2 d SDU . .
C342 C 0.0613(11) 0.4687(18) 0.1565(10) 0.112(9) Uani 0.5 1 d PDU D -1
H34A H 0.0664 0.4984 0.1942 0.168 Uiso 1 2 calc SR D -1
H34B H 0.0598 0.3933 0.1589 0.168 Uiso 0.5 1 calc PR D -1
H34C H 0.0202 0.4939 0.1318 0.168 Uiso 0.5 1 calc PR D -1
C343 C 0.0987(11) 0.6137(11) 0.1097(10) 0.093(7) Uani 0.5 1 d PDU D -1
H34D H 0.1348 0.6434 0.0955 0.14 Uiso 0.5 1 calc PR D -1
H34E H 0.0904 0.6568 0.1403 0.14 Uiso 0.5 1 calc PR D -1
H34F H 0.0587 0.6104 0.0791 0.14 Uiso 0.5 1 calc PR D -1
C344 C 0.1256(12) 0.4422(15) 0.0826(8) 0.100(8) Uani 0.5 1 d PDU D -1
H34G H 0.0838 0.4441 0.054 0.15 Uiso 0.5 1 calc PR D -1
H34H H 0.1373 0.3704 0.093 0.15 Uiso 0.5 1 calc PR D -1
H34I H 0.1604 0.4738 0.0673 0.15 Uiso 0.5 1 calc PR D -1
C35 C 0.2136(4) 0.4097(6) 0.2002(3) 0.0482(17) Uani 1 1 d . . .
H35 H 0.1917 0.3467 0.1877 0.058 Uiso 1 1 calc R C .
C36 C 0.2748(4) 0.4073(6) 0.2411(3) 0.0468(17) Uani 1 1 d . C .
C3 C 0.3110(4) 0.3076(5) 0.2598(3) 0.0465(17) Uani 1 1 d . . .
H3A H 0.2802 0.2488 0.2502 0.056 Uiso 1 1 calc R C .
H3B H 0.3283 0.3084 0.3012 0.056 Uiso 1 1 calc R . .
O1 O 0.5653(6) 0.5691(8) 0.4219(4) 0.051(3) Uani 0.5 1 d P . 1
O2 O 0.3915(5) 0.4311(8) 0.4188(4) 0.044(2) Uani 0.5 1 d P . 2

loop_
_atom_site_aniso_label
_atom_site_aniso_U_11
_atom_site_aniso_U_22
_atom_site_aniso_U_33
_atom_site_aniso_U_23
_atom_site_aniso_U_13
_atom_site_aniso_U_12
Eu1 0.0704(4) 0.0211(2) 0.0199(2) 0 0.00866(19) 0
O11 0.080(5) 0.021(3) 0.030(3) 0 0.018(3) 0
C11 0.066(7) 0.032(5) 0.031(4) 0 0.016(4) 0
C12 0.057(4) 0.039(4) 0.034(3) 0.002(3) 0.010(3) 0.006(3)
C13 0.048(4) 0.048(4) 0.038(3) -0.001(3) 0.017(3) 0.003(3)
C14 0.044(6) 0.071(8) 0.037(5) 0 0.007(4) 0
C141 0.099(7) 0.087(7) 0.072(6) 0 0.051(5) 0
C142 0.112(8) 0.101(8) 0.087(8) -0.006(6) 0.042(7) -0.009(6)
C143 0.116(8) 0.119(9) 0.107(8) 0.011(7) 0.043(7) 0.008(7)
C144 0.094(7) 0.082(8) 0.068(7) 0.005(6) 0.050(6) -0.006(6)
O21 0.083(4) 0.0178(19) 0.0232(19) 0.0019(16) 0.012(2) 0.001(2)
C20 0.089(6) 0.022(3) 0.029(3) 0.007(2) 0.010(3) 0.002(3)
N211 0.057(7) 0.032(5) 0.028(5) -0.003(4) 0.019(5) -0.004(5)
N212 0.064(8) 0.041(6) 0.023(5) -0.004(4) 0.008(5) -0.011(6)
N213 0.085(11) 0.050(8) 0.023(6) -0.005(7) 0.014(7) -0.010(7)
N214 0.084(10) 0.035(6) 0.035(6) 0.009(5) 0.013(6) -0.012(6)
C215 0.081(10) 0.026(6) 0.019(5) 0.006(4) 0.005(6) -0.008(6)
N221 0.072(8) 0.024(5) 0.027(5) 0.005(4) 0.008(5) 0.008(5)
N222 0.060(8) 0.043(6) 0.031(5) -0.001(5) 0.004(5) 0.010(6)
N223 0.090(11) 0.037(7) 0.029(7) 0.012(6) 0.008(8) 0.017(7)
N224 0.088(10) 0.034(6) 0.035(6) 0.008(5) 0.018(6) 0.016(6)
C225 0.084(11) 0.025(6) 0.028(6) 0.005(5) 0.023(6) 0.013(6)
C21 0.075(5) 0.019(3) 0.022(3) 0.001(2) 0.009(3) -0.004(3)
C22 0.075(5) 0.020(3) 0.032(3) -0.001(2) 0.013(3) -0.006(3)
C23 0.077(5) 0.028(3) 0.030(3) -0.001(2) 0.009(3) -0.013(3)
C24 0.077(5) 0.027(3) 0.027(3) -0.001(2) 0.008(3) -0.003(3)
C241 0.082(4) 0.066(4) 0.045(3) 0.001(3) 0.016(3) -0.002(3)
C242 0.114(6) 0.081(5) 0.053(4) -0.023(4) 0.016(4) -0.012(5)
C243 0.105(6) 0.106(6) 0.058(5) 0.011(5) 0.006(4) 0.019(5)
C244 0.098(6) 0.106(6) 0.051(4) 0.003(4) 0.021(4) -0.017(5)
C25 0.081(5) 0.027(3) 0.028(3) -0.001(2) 0.017(3) 0.003(3)
C26 0.064(4) 0.021(3) 0.029(3) -0.002(2) 0.007(3) 0.002(3)
C2 0.075(5) 0.033(3) 0.028(3) 0.001(3) 0.010(3) 0.010(3)
O31 0.075(5) 0.029(3) 0.029(3) 0 0.003(3) 0
C31 0.060(6) 0.041(5) 0.029(4) 0 0.011(4) 0
C34 0.071(8) 0.064(8) 0.042(6) 0 0.022(5) 0
C341 0.061(6) 0.068(7) 0.062(6) 0 0.011(5) 0
C342 0.100(11) 0.116(14) 0.115(12) 0.010(9) 0.011(8) -0.011(9)
C343 0.083(10) 0.089(10) 0.098(10) -0.005(8) 0.003(8) 0.018(8)
C344 0.101(11) 0.098(11) 0.096(11) -0.015(8) 0.014(8) 0.020(8)
C35 0.054(4) 0.052(4) 0.043(4) -0.003(3) 0.018(3) -0.013(4)
C36 0.067(5) 0.042(4) 0.034(3) 0.000(3) 0.016(3) -0.007(3)
C3 0.070(5) 0.033(3) 0.036(3) 0.000(3) 0.011(3) -0.012(3)
O1 0.074(7) 0.045(6) 0.033(5) -0.010(4) 0.014(5) -0.001(5)
O2 0.060(6) 0.042(5) 0.029(4) 0.004(4) 0.010(4) -0.003(5)

loop_
_atom_type_symbol
_atom_type_description
_atom_type_scat_dispersion_real
_atom_type_scat_dispersion_imag
_atom_type_scat_source
C C 0.0033 0.0016 'International Tables Vol C Tables 4.2.6.8 and 6.1.1.4'
H H 0 0 'International Tables Vol C Tables 4.2.6.8 and 6.1.1.4'
N N 0.0061 0.0033 'International Tables Vol C Tables 4.2.6.8 and 6.1.1.4'
O O 0.0106 0.006 'International Tables Vol C Tables 4.2.6.8 and 6.1.1.4'
Eu Eu -0.1578 3.6682 'International Tables Vol C Tables 4.2.6.8 and 6.1.1.4'

loop_
_exptl_crystal_face_index_h
_exptl_crystal_face_index_k
_exptl_crystal_face_index_l
_exptl_crystal_face_perp_dist
0 0 -1 0.1334
-1 -1 0 0.2008
0 -1 0 0.2307
9 -2 -1 0.297
3 1 -5 0.1066
3 2 0 0.2415
-4 3 1 0.1822
0 0 1 0.0731

loop_
_geom_angle_atom_site_label_1
_geom_angle_atom_site_label_2
_geom_angle_atom_site_label_3
_geom_angle
_geom_angle_site_symmetry_1
_geom_angle_site_symmetry_3
O11 Eu1 O31 101.9(3) . .
O11 Eu1 O2 158.6(2) . .
O31 Eu1 O2 78.4(3) . .
O11 Eu1 O2 158.6(2) . 6_565
O31 Eu1 O2 78.4(3) . 6_565
O11 Eu1 O1 78.8(3) . .
O31 Eu1 O1 159.0(3) . .
O2 Eu1 O1 108.7(3) . .
O11 Eu1 O1 78.8(3) . 6_565
O31 Eu1 O1 159.0(3) . 6_565
O2 Eu1 O1 108.7(3) 6_565 6_565
O11 Eu1 O21 76.37(12) . .
O31 Eu1 O21 76.39(13) . .
O2 Eu1 O21 83.0(3) . .
O2 Eu1 O21 123.6(3) 6_565 .
O1 Eu1 O21 123.5(3) . .
O1 Eu1 O21 83.5(3) 6_565 .
O11 Eu1 O21 76.37(12) . 6_565
O31 Eu1 O21 76.39(13) . 6_565
O2 Eu1 O21 123.6(3) . 6_565
O2 Eu1 O21 83.0(3) 6_565 6_565
O1 Eu1 O21 83.5(3) . 6_565
O1 Eu1 O21 123.5(3) 6_565 6_565
O21 Eu1 O21 136.10(18) . 6_565
O11 Eu1 N211 128.3(2) . .
O31 Eu1 N211 95.5(3) . .
O2 Eu1 N211 72.4(3) 6_565 .
O1 Eu1 N211 100.4(4) . .
O1 Eu1 N211 69.1(4) 6_565 .
O21 Eu1 N211 61.1(2) . .
O21 Eu1 N211 155.3(3) 6_565 .
O11 Eu1 N211 128.3(3) . 6_565
O31 Eu1 N211 95.5(3) . 6_565
O2 Eu1 N211 72.4(3) . 6_565
O1 Eu1 N211 69.1(4) . 6_565
O1 Eu1 N211 100.4(4) 6_565 6_565
O21 Eu1 N211 155.3(3) . 6_565
O21 Eu1 N211 61.1(2) 6_565 6_565
N211 Eu1 N211 97.2(5) . 6_565
O11 Eu1 N221 95.4(3) . 6_565
O31 Eu1 N221 128.5(3) . 6_565
O2 Eu1 N221 101.1(3) . 6_565
O2 Eu1 N221 69.3(4) 6_565 6_565
O1 Eu1 N221 71.8(4) 6_565 6_565
O21 Eu1 N221 155.1(3) . 6_565
O21 Eu1 N221 61.2(3) 6_565 6_565
N211 Eu1 N221 110.7(3) . 6_565
O11 Eu1 N221 95.4(3) . .
O31 Eu1 N221 128.5(3) . .
O2 Eu1 N221 69.3(4) . .
O2 Eu1 N221 101.1(3) 6_565 .
O1 Eu1 N221 71.8(4) . .
O21 Eu1 N221 61.2(3) . .
O21 Eu1 N221 155.1(3) 6_565 .
N211 Eu1 N221 110.7(3) 6_565 .
N221 Eu1 N221 97.0(5) 6_565 .
C11 O11 Eu1 177.4(7) . .
O11 C11 C12 120.8(5) . 6_565
O11 C11 C12 120.8(5) . .
C12 C11 C12 118.4(9) 6_565 .
C13 C12 C11 119.7(7) . .
C13 C12 C2 121.7(6) . .
C11 C12 C2 118.1(6) . .
C12 C13 C14 122.5(7) . .
C12 C13 H13 118.7 . .
C14 C13 H13 118.7 . .
C13 C14 C13 116.9(9) 6_565 .
C13 C14 C141 121.5(5) 6_565 .
C13 C14 C141 121.5(5) . .
C143 C141 C142 114.3(12) . .
C143 C141 C142 114.3(12) 6_565 6_565
C143 C141 C14 110.8(13) . .
C143 C141 C14 110.8(13) 6_565 .
C142 C141 C14 107.9(13) . .
C142 C141 C14 107.9(13) 6_565 .
C143 C141 C144 106.6(12) 6_565 6_565
C142 C141 C144 105.7(11) 6_565 6_565
C14 C141 C144 111.5(8) . 6_565
C143 C141 C144 106.6(12) . .
C142 C141 C144 105.7(11) . .
C14 C141 C144 111.5(8) . .
C141 C142 H14A 109.5 . .
C141 C142 H14B 109.5 . .
C141 C142 H14C 109.5 . .
C141 C143 H14D 109.5 . .
C141 C143 H14E 109.5 . .
C141 C143 H14F 109.5 . .
C141 C144 H14G 109.5 . .
C141 C144 H14H 109.5 . .
C141 C144 H14I 109.5 . .
C21 O21 C20 114.3(4) . .
C21 O21 Eu1 120.5(3) . .
C20 O21 Eu1 125.1(3) . .
O21 C20 C215 104.7(7) . .
O21 C20 C225 105.0(7) . .
O21 C20 H20A 110.8 . .
O21 C20 H20B 110.8 . .
C215 C20 H20B 110.8 . .
H20A C20 H20B 108.9 . .
O21 C20 H20C 111 . .
C225 C20 H20C 110.8 . .
O21 C20 H20D 110.6 . .
C225 C20 H20D 110.6 . .
H20C C20 H20D 108.8 . .
C215 N211 N212 105.1(10) . .
C215 N211 Eu1 119.1(8) . .
N212 N211 Eu1 135.6(8) . .
N213 N212 N211 109.2(11) . .
N212 N213 N214 110.5(12) . .
C215 N214 N213 103.7(12) . .
N211 C215 N214 111.3(12) . .
N211 C215 C20 124.1(10) . .
N214 C215 C20 124.6(12) . .
C225 N221 N222 105.1(11) . .
C225 N221 Eu1 120.2(9) . .
N222 N221 Eu1 134.7(8) . .
N223 N222 N221 109.3(12) . .
N222 N223 N224 109.6(12) . .
C225 N224 N223 104.2(12) . .
N221 C225 N224 111.7(13) . .
N221 C225 C20 122.2(11) . .
N224 C225 C20 126.0(12) . .
C22 C21 C26 122.6(6) . .
C22 C21 O21 120.5(6) . .
C26 C21 O21 116.9(6) . .
C21 C22 C23 118.4(7) . .
C21 C22 C3 123.2(6) . .
C23 C22 C3 118.2(7) . .
C24 C23 C22 121.2(7) . .
C24 C23 H23 119.4 . .
C22 C23 H23 119.4 . .
C23 C24 C25 118.1(6) . .
C23 C24 C241 119.4(7) . .
C25 C24 C241 122.6(7) . .
C242 C241 C243 108.9(8) . .
C242 C241 C244 108.4(8) . .
C243 C241 C244 107.2(8) . .
C242 C241 C24 108.9(7) . .
C243 C241 C24 112.0(8) . .
C244 C241 C24 111.3(7) . .
C241 C242 H24A 109.5 . .
C241 C242 H24B 109.5 . .
C241 C242 H24C 109.5 . .
C241 C243 H24D 109.5 . .
C241 C243 H24E 109.5 . .
C241 C243 H24F 109.5 . .
C241 C244 H24G 109.5 . .
C241 C244 H24H 109.5 . .
C241 C244 H24I 109.5 . .
C26 C25 C24 122.5(7) . .
C26 C25 H25 118.8 . .
C24 C25 H25 118.8 . .
C25 C26 C21 117.2(7) . .
C25 C26 C2 119.6(7) . .
C21 C26 C2 123.0(6) . .
C12 C2 C26 110.4(6) . .
C12 C2 H2A 109.6 . .
C26 C2 H2A 109.6 . .
C12 C2 H2B 109.6 . .
C26 C2 H2B 109.6 . .
H2A C2 H2B 108.1 . .
C31 O31 Eu1 176.8(7) . .
O31 C31 C36 121.4(5) . .
O31 C31 C36 121.4(5) . 6_565
C36 C31 C36 117.2(10) . 6_565
C35 C34 C35 119.9(12) 6_565 .
C35 C34 C341 120.0(6) 6_565 .
C35 C34 C341 120.0(6) . .
C344 C341 C342 115.3(13) 6_565 6_565
C344 C341 C342 115.3(13) . .
C344 C341 C34 110.2(12) 6_565 .
C344 C341 C34 110.2(12) . .
C342 C341 C34 112.6(13) 6_565 .
C342 C341 C34 112.6(13) . .
C344 C341 C343 103.9(12) 6_565 6_565
C342 C341 C343 102.9(11) 6_565 6_565
C34 C341 C343 111.4(9) . 6_565
C344 C341 C343 103.9(12) . .
C342 C341 C343 102.9(11) . .
C34 C341 C343 111.4(9) . .
C341 C342 H34A 109.5 . .
C341 C342 H34B 109.5 . .
C341 C342 H34C 109.5 . .
C341 C343 H34D 109.5 . .
C341 C343 H34E 109.5 . .
C341 C343 H34F 109.5 . .
C341 C344 H34G 109.5 . .
C341 C344 H34H 109.5 . .
C341 C344 H34I 109.5 . .
C34 C35 C36 121.2(8) . .
C34 C35 H35 119.4 . .
C36 C35 H35 119.4 . .
C31 C36 C35 120.1(7) . .
C31 C36 C3 117.5(7) . .
C35 C36 C3 122.2(7) . .
C36 C3 C22 110.3(6) . .
C36 C3 H3A 109.6 . .
C22 C3 H3A 109.6 . .
C36 C3 H3B 109.6 . .
C22 C3 H3B 109.6 . .
H3A C3 H3B 108.1 . .

loop_
_geom_bond_atom_site_label_1
_geom_bond_atom_site_label_2
_geom_bond_distance
_geom_bond_site_symmetry_2
Eu1 O11 2.156(7) .
Eu1 O31 2.201(7) .
Eu1 O2 2.453(9) .
Eu1 O2 2.453(9) 6_565
Eu1 O1 2.499(11) .
Eu1 O1 2.499(11) 6_565
Eu1 O21 2.565(4) .
Eu1 O21 2.565(4) 6_565
Eu1 N211 2.604(10) .
Eu1 N211 2.604(10) 6_565
Eu1 N221 2.619(10) 6_565
Eu1 N221 2.619(10) .
O11 C11 1.329(12) .
C11 C12 1.411(9) 6_565
C11 C12 1.411(8) .
C12 C13 1.384(9) .
C12 C2 1.501(10) .
C13 C14 1.392(9) .
C13 H13 0.95 .
C14 C13 1.392(9) 6_565
C14 C141 1.533(16) .
C141 C143 1.484(15) .
C141 C143 1.484(15) 6_565
C141 C142 1.498(15) .
C141 C142 1.498(15) 6_565
C141 C144 1.544(13) 6_565
C141 C144 1.544(13) .
C142 H14A 0.98 .
C142 H14B 0.98 .
C142 H14C 0.98 .
C143 H14D 0.98 .
C143 H14E 0.98 .
C143 H14F 0.98 .
C144 H14G 0.98 .
C144 H14H 0.98 .
C144 H14I 0.98 .
O21 C21 1.424(7) .
O21 C20 1.436(7) .
C20 C215 1.477(15) .
C20 C225 1.515(16) .
C20 H20A 0.99 .
C20 H20B 0.99 .
C20 H20C 0.99 .
C20 H20D 0.99 .
N211 C215 1.338(17) .
N211 N212 1.346(14) .
N212 N213 1.290(19) .
N213 N214 1.359(19) .
N214 C215 1.339(16) .
C215 H20D 1.2845 .
N221 C225 1.329(17) .
N221 N222 1.366(15) .
N222 N223 1.298(18) .
N223 N224 1.37(2) .
N224 C225 1.344(17) .
C21 C22 1.381(10) .
C21 C26 1.397(10) .
C22 C23 1.409(9) .
C22 C3 1.513(11) .
C23 C24 1.389(11) .
C23 H23 0.95 .
C24 C25 1.403(11) .
C24 C241 1.552(10) .
C241 C242 1.506(11) .
C241 C243 1.517(11) .
C241 C244 1.520(11) .
C242 H24A 0.98 .
C242 H24B 0.98 .
C242 H24C 0.98 .
C243 H24D 0.98 .
C243 H24E 0.98 .
C243 H24F 0.98 .
C244 H24G 0.98 .
C244 H24H 0.98 .
C244 H24I 0.98 .
C25 C26 1.392(8) .
C25 H25 0.95 .
C26 C2 1.537(10) .
C2 H2A 0.99 .
C2 H2B 0.99 .
O31 C31 1.334(13) .
C31 C36 1.408(9) .
C31 C36 1.408(9) 6_565
C34 C35 1.352(10) 6_565
C34 C35 1.352(10) .
C34 C341 1.582(18) .
C341 C344 1.476(15) 6_565
C341 C344 1.476(15) .
C341 C342 1.497(15) 6_565
C341 C342 1.497(15) .
C341 C343 1.597(14) 6_565
C341 C343 1.597(14) .
C342 H34A 0.98 .
C342 H34B 0.98 .
C342 H34C 0.98 .
C343 H34D 0.98 .
C343 H34E 0.98 .
C343 H34F 0.98 .
C344 H34G 0.98 .
C344 H34H 0.98 .
C344 H34I 0.98 .
C35 C36 1.423(11) .
C35 H35 0.95 .
C36 C3 1.512(11) .
C3 H3A 0.99 .
C3 H3B 0.99 .

loop_
_platon_squeeze_void_nr
_platon_squeeze_void_average_x
_platon_squeeze_void_average_y
_platon_squeeze_void_average_z
_platon_squeeze_void_volume
_platon_squeeze_void_count_electrons
_platon_squeeze_void_content
1 0.072 0.000 0.846 24 0 ' '
2 0.337 -0.102 0.500 1848 36 ' '
3 0.260 0.000 0.012 12 0 ' '
4 0.740 0.000 -0.012 12 0 ' '
5 0.928 0.000 0.154 24 0 ' '
6 0.240 0.500 0.988 12 0 ' '
7 0.760 0.500 0.012 12 0 ' '
8 0.428 0.500 0.154 24 0 ' '
9 0.572 0.500 0.846 24 0 ' '
